data_2011990
loop_
_publ_author_name
'Lah, Nina'
'Giester, Gerald'
'\<Segedin, Primo\<z'
'Murn, Anica'
'Podlipnik, Katja'
'Leban, Ivan'

_publ_section_title
;
 Two dimeric Cu^II^ benzoate derivatives solvated with acetonitrile
;
_journal_issue 5
_journal_name_full 'Acta Crystallographica Section C'
_journal_page_first 546
_journal_page_last 548
_journal_paper_doi 10.1107/S0108270101003183
_journal_volume 57
_journal_year 2001
_chemical_formula_iupac '[Cu2 (C7 H5 O2 )4 (C5 H7 N3 )2 ] , 2C2 H3 N'
_chemical_formula_moiety 'C38 H34 Cu2 N6 O8, 2C2 H3 N'
_chemical_formula_sum 'C42 H40 Cu2 N8 O8'
_chemical_formula_weight 911.92
_chemical_name_systematic
;
 tetrakis(benzoato-O,O')bis(2,6-diaminopyridine-N)dicopper(II)acetonitrile
 solvat
;
_space_group_IT_number 2
_symmetry_cell_setting triclinic
_symmetry_space_group_name_Hall '-P 1'
_symmetry_space_group_name_H-M 'P -1'
_audit_creation_method SHELXL-97
_cell_angle_alpha 85.240(10)
_cell_angle_beta 71.240(10)
_cell_angle_gamma 85.870(10)
_cell_formula_units_Z 2
_cell_length_a 10.6900(10)
_cell_length_b 12.822(3)
_cell_length_c 16.485(2)
_cell_measurement_reflns_used 75
_cell_measurement_temperature 293(2)
_cell_measurement_theta_max 14.6
_cell_measurement_theta_min 8.1
_cell_volume 2129.7(6)
_computing_cell_refinement 'PARAM in X-RAY76 (Stewart et al., 1976)'
_computing_data_collection 'CAD-4 software (Enraf-Nonius, 1994)'
_computing_data_reduction 'XCAD4 (Harms & Wocadlo, 1995)'
_computing_molecular_graphics 'ORTEP3 for Windows (Farrugia, 1997)'
_computing_publication_material SHELXL97
_computing_structure_refinement 'SHELXL97 (Sheldrick, 1997)'
_computing_structure_solution 'SHELXS97 (Sheldrick, 1997)'
_diffrn_ambient_temperature 293(2)
_diffrn_measured_fraction_theta_full 1.000
_diffrn_measured_fraction_theta_max 1.000
_diffrn_measurement_device_type 'NONIUS CAD-4'
_diffrn_measurement_method \w/\q
_diffrn_radiation_monochromator graphite
_diffrn_radiation_source 'fine-focus sealed tube'
_diffrn_radiation_type MoK\a
_diffrn_radiation_wavelength .71073
_diffrn_reflns_av_R_equivalents .0167
_diffrn_reflns_av_sigmaI/netI .0968
_diffrn_reflns_limit_h_max 0
_diffrn_reflns_limit_h_min -13
_diffrn_reflns_limit_k_max 15
_diffrn_reflns_limit_k_min -15
_diffrn_reflns_limit_l_max 19
_diffrn_reflns_limit_l_min -20
_diffrn_reflns_number 8494
_diffrn_reflns_theta_full 26.00
_diffrn_reflns_theta_max 26.00
_diffrn_reflns_theta_min 1.31
_diffrn_standards_decay_% 17
_diffrn_standards_interval_count 600
_diffrn_standards_number 3
_exptl_absorpt_coefficient_mu 1.060
_exptl_absorpt_correction_T_max .88
_exptl_absorpt_correction_T_min .61
_exptl_absorpt_correction_type gaussian
_exptl_absorpt_process_details '(PLATON; Spek, 1998)'
_exptl_crystal_colour green
_exptl_crystal_density_diffrn 1.422
_exptl_crystal_density_method 'not measured'
_exptl_crystal_description prismatic
_exptl_crystal_F_000 940
_exptl_crystal_size_max .40
_exptl_crystal_size_mid .19
_exptl_crystal_size_min .11
_refine_diff_density_max .682
_refine_diff_density_min -.751
_refine_ls_extinction_method none
_refine_ls_goodness_of_fit_ref .991
_refine_ls_hydrogen_treatment constr
_refine_ls_matrix_type full
_refine_ls_number_parameters 543
_refine_ls_number_reflns 8365
_refine_ls_number_restraints 0
_refine_ls_restrained_S_all .991
_refine_ls_R_factor_all .1466
_refine_ls_R_factor_gt .0560
_refine_ls_shift/su_max .001
_refine_ls_shift/su_mean .000
_refine_ls_structure_factor_coef Fsqd
_refine_ls_weighting_details 'calc w=1/[\s^2^(Fo^2^)+(0.0852P)^2^] where P=(Fo^2^+2Fc^2^)/3'
_refine_ls_weighting_scheme calc
_refine_ls_wR_factor_ref .1540
_reflns_number_gt 4333
_reflns_number_total 8365
_reflns_threshold_expression I>2\s(I)
_cod_data_source_file sk1448.cif
_cod_data_source_block I
_cod_database_code 2011990
_cod_database_fobs_code 2011990

loop_
_symmetry_equiv_pos_as_xyz
'x, y, z'
'-x, -y, -z'

loop_
_atom_site_label
_atom_site_fract_x
_atom_site_fract_y
_atom_site_fract_z
_atom_site_U_iso_or_equiv
_atom_site_adp_type
_atom_site_calc_flag
_atom_site_refinement_flags
_atom_site_occupancy
_atom_site_disorder_assembly
_atom_site_disorder_group
_atom_site_type_symbol
Cu1 .94096(5) .41611(5) .48619(4) .03578(18) Uani d . 1 . . Cu
N1 .8649(4) .2719(3) .4507(3) .0399(10) Uani d . 1 . . N
N11 .8314(5) .3610(4) .3323(3) .0634(14) Uani d . 1 . . N
H11A .8265 .4184 .3569 .076 Uiso calc R 1 . . H
H11B .8228 .3624 .2821 .076 Uiso calc R 1 . . H
N12 .8697(6) .1834(4) .5776(3) .0756(17) Uani d . 1 . . N
H12A .8655 .2429 .5991 .091 Uiso calc R 1 . . H
H12B .8732 .1263 .6083 .091 Uiso calc R 1 . . H
C2 .8524(5) .2687(4) .3724(4) .0455(13) Uani d . 1 . . C
C3 .8581(6) .1755(5) .3339(4) .0616(17) Uani d . 1 . . C
H3 .8536 .1755 .2785 .074 Uiso calc R 1 . . H
C4 .8706(6) .0839(5) .3794(5) .0699(19) Uani d . 1 . . C
H4 .8767 .0206 .3544 .084 Uiso calc R 1 . . H
C5 .8742(5) .0842(5) .4614(4) .0608(16) Uani d . 1 . . C
H5 .8789 .0217 .4935 .073 Uiso calc R 1 . . H
C6 .8706(5) .1795(4) .4955(4) .0468(13) Uani d . 1 . . C
O11 1.1953(3) .4791(3) .5284(2) .0510(10) Uani d . 1 . . O
O12 1.0959(3) .3415(3) .5067(2) .0484(9) Uani d . 1 . . O
C10 1.1894(5) .3843(4) .5208(3) .0393(12) Uani d . 1 . . C
C11 1.3022(5) .3120(4) .5284(3) .0400(12) Uani d . 1 . . C
C12 1.4192(5) .3545(5) .5272(3) .0533(14) Uani d . 1 . . C
H12 1.4254 .4269 .5232 .064 Uiso calc R 1 . . H
C13 1.5262(6) .2899(6) .5320(4) .0676(18) Uani d . 1 . . C
H13 1.6046 .3183 .5304 .081 Uiso calc R 1 . . H
C14 1.5153(6) .1831(7) .5390(4) .076(2) Uani d . 1 . . C
H14 1.5873 .1392 .5416 .092 Uiso calc R 1 . . H
C15 1.3987(7) .1399(5) .5422(4) .0713(19) Uani d . 1 . . C
H15 1.3914 .0677 .5486 .086 Uiso calc R 1 . . H
C16 1.2933(5) .2052(5) .5358(4) .0568(15) Uani d . 1 . . C
H16 1.2155 .1764 .5366 .068 Uiso calc R 1 . . H
O21 .9484(4) .5444(3) .6319(2) .0497(9) Uani d . 1 . . O
O22 .8491(3) .4071(3) .6112(2) .0484(9) Uani d . 1 . . O
C20 .8727(5) .4703(4) .6577(3) .0373(11) Uani d . 1 . . C
C21 .8064(5) .4558(4) .7533(3) .0442(12) Uani d . 1 . . C
C22 .7047(6) .3894(4) .7870(4) .0569(15) Uani d . 1 . . C
H22 .6774 .3518 .7503 .068 Uiso calc R 1 . . H
C23 .6424(7) .3774(5) .8743(4) .0719(19) Uani d . 1 . . C
H23 .5745 .3313 .8964 .086 Uiso calc R 1 . . H
C24 .6811(9) .4340(6) .9284(5) .096(3) Uani d . 1 . . C
H24 .6369 .4291 .9871 .116 Uiso calc R 1 . . H
C25 .7856(10) .4978(7) .8953(4) .118(4) Uani d . 1 . . C
H25 .8148 .5335 .9321 .142 Uiso calc R 1 . . H
C26 .8480(8) .5096(5) .8075(4) .082(2) Uani d . 1 . . C
H26 .9179 .5539 .7855 .099 Uiso calc R 1 . . H
Cu2 .54701(6) .92077(5) .04365(4) .03689(18) Uani d . 1 . . Cu
N2 .6355(4) .7889(3) .1091(3) .0424(10) Uani d . 1 . . N
N21 .4889(5) .8312(4) .2406(3) .0738(16) Uani d . 1 . . N
H21A .4627 .8860 .2155 .089 Uiso calc R 1 . . H
H21B .4541 .8186 .2950 .089 Uiso calc R 1 . . H
N22 .7886(6) .7491(4) -.0213(3) .0848(19) Uani d . 1 . . N
H22A .7603 .8043 -.0447 .102 Uiso calc R 1 . . H
H22B .8515 .7096 -.0519 .102 Uiso calc R 1 . . H
C2' .5845(6) .7650(4) .1945(4) .0509(14) Uani d . 1 . . C
C3' .6272(7) .6769(5) .2360(4) .0702(19) Uani d . 1 . . C
H3' .5902 .6629 .2948 .084 Uiso calc R 1 . . H
C4' .7234(8) .6128(5) .1882(5) .081(2) Uani d . 1 . . C
H4' .7506 .5521 .2141 .097 Uiso calc R 1 . . H
C5' .7816(7) .6356(5) .1022(5) .0709(19) Uani d . 1 . . C
H5' .8511 .5932 .0700 .085 Uiso calc R 1 . . H
C6' .7337(6) .7243(5) .0642(4) .0560(15) Uani d . 1 . . C
O31 .5267(4) .8394(3) -.0468(2) .0534(10) Uani d . 1 . . O
O32 .4508(4) .9701(3) -.1197(2) .0522(10) Uani d . 1 . . O
C30 .4837(4) .8764(4) -.1069(3) .0391(12) Uani d . 1 . . C
C31 .4755(4) .8002(4) -.1692(3) .0403(12) Uani d . 1 . . C
C32 .4466(5) .8353(5) -.2435(3) .0511(14) Uani d . 1 . . C
H32 .4311 .9064 -.2549 .061 Uiso calc R 1 . . H
C33 .4411(6) .7633(6) -.3005(4) .0665(18) Uani d . 1 . . C
H33 .4216 .7866 -.3503 .080 Uiso calc R 1 . . H
C34 .4638(6) .6585(6) -.2845(4) .0701(19) Uani d . 1 . . C
H34 .4605 .6111 -.3234 .084 Uiso calc R 1 . . H
C35 .4918(6) .6230(5) -.2104(4) .0650(17) Uani d . 1 . . C
H35 .5065 .5517 -.1990 .078 Uiso calc R 1 . . H
C36 .4976(5) .6938(4) -.1534(3) .0498(14) Uani d . 1 . . C
H36 .5167 .6699 -.1037 .060 Uiso calc R 1 . . H
O41 .3588(3) .9016(3) .1077(2) .0493(9) Uani d . 1 . . O
O42 .2826(3) 1.0316(3) .0357(3) .0570(10) Uani d . 1 . . O
C40 .2668(5) .9574(4) .0915(3) .0404(12) Uani d . 1 . . C
C41 .1277(5) .9297(4) .1401(3) .0415(12) Uani d . 1 . . C
C42 .1015(6) .8504(5) .2046(4) .0569(15) Uani d . 1 . . C
H42 .1707 .8157 .2200 .068 Uiso calc R 1 . . H
C43 -.0271(7) .8227(6) .2462(4) .0743(19) Uani d . 1 . . C
H43 -.0440 .7694 .2897 .089 Uiso calc R 1 . . H
C44 -.1293(6) .8728(6) .2241(4) .073(2) Uani d . 1 . . C
H44 -.2155 .8539 .2526 .088 Uiso calc R 1 . . H
C45 -.1053(6) .9513(6) .1598(5) .077(2) Uani d . 1 . . C
H45 -.1749 .9847 .1439 .093 Uiso calc R 1 . . H
C46 .0232(5) .9805(5) .1186(4) .0594(16) Uani d . 1 . . C
H46 .0392 1.0349 .0762 .071 Uiso calc R 1 . . H
N7 .8933(7) .3528(6) .1247(4) .098(2) Uani d . 1 . . N
C71 .8799(7) .3018(6) .0770(5) .077(2) Uani d . 1 . . C
C72 .8684(9) .2333(7) .0139(5) .109(3) Uani d . 1 . . C
H72A .9499 .2307 -.0328 .164 Uiso calc R 1 . . H
H72B .7979 .2599 -.0074 .164 Uiso calc R 1 . . H
H72C .8498 .1641 .0403 .164 Uiso calc R 1 . . H
C81 .7720(7) -.1034(6) .6867(5) .083(2) Uani d . 1 . . C
C82 .7989(7) -.2138(6) .6855(6) .113(3) Uani d . 1 . . C
H82A .7172 -.2487 .7020 .169 Uiso calc R 1 . . H
H82B .8463 -.2358 .7250 .169 Uiso calc R 1 . . H
H82C .8515 -.2313 .6286 .169 Uiso calc R 1 . . H
N8 .7485(8) -.0191(6) .6864(6) .132(3) Uani d . 1 . . N

loop_
_atom_site_aniso_label
_atom_site_aniso_U_11
_atom_site_aniso_U_22
_atom_site_aniso_U_33
_atom_site_aniso_U_12
_atom_site_aniso_U_13
_atom_site_aniso_U_23
Cu1 .0327(3) .0390(4) .0391(4) -.0047(3) -.0154(3) -.0031(3)
N1 .037(2) .042(3) .045(3) -.0042(18) -.0183(19) -.007(2)
N11 .086(4) .064(3) .063(3) -.017(3) -.052(3) -.003(3)
N12 .126(5) .052(3) .068(4) -.029(3) -.056(4) .016(3)
C2 .038(3) .054(3) .054(3) -.003(2) -.025(3) -.014(3)
C3 .061(4) .072(4) .064(4) .000(3) -.031(3) -.028(4)
C4 .067(4) .054(4) .100(6) .002(3) -.034(4) -.040(4)
C5 .053(4) .049(4) .087(5) .000(3) -.028(3) -.016(3)
C6 .039(3) .045(3) .060(4) -.007(2) -.021(3) -.005(3)
O11 .049(2) .047(2) .067(3) .0029(18) -.032(2) -.012(2)
O12 .041(2) .047(2) .065(2) .0005(17) -.0273(18) -.0043(19)
C10 .036(3) .047(3) .034(3) -.002(2) -.010(2) -.004(2)
C11 .033(3) .054(3) .031(3) .007(2) -.009(2) -.003(2)
C12 .041(3) .071(4) .047(3) .003(3) -.014(3) -.006(3)
C13 .040(3) .101(6) .063(4) .010(3) -.018(3) -.018(4)
C14 .049(4) .121(7) .056(4) .035(4) -.020(3) -.010(4)
C15 .071(4) .062(4) .072(5) .022(4) -.018(4) .006(3)
C16 .043(3) .065(4) .061(4) .001(3) -.016(3) -.002(3)
O21 .055(2) .055(2) .039(2) -.0204(19) -.0127(17) -.0007(18)
O22 .050(2) .053(2) .040(2) -.0165(18) -.0073(17) -.0092(18)
C20 .033(3) .037(3) .042(3) .002(2) -.013(2) -.002(2)
C21 .049(3) .039(3) .042(3) -.003(2) -.010(2) .001(2)
C22 .057(3) .057(4) .050(4) -.013(3) -.006(3) .002(3)
C23 .073(4) .063(4) .061(4) -.019(3) .003(4) .015(4)
C24 .137(7) .081(5) .046(4) -.019(5) .005(4) .012(4)
C25 .193(10) .113(7) .037(4) -.082(7) -.007(5) -.001(4)
C26 .116(6) .082(5) .047(4) -.055(4) -.015(4) .006(3)
Cu2 .0368(3) .0442(4) .0313(3) .0028(3) -.0146(3) .0000(3)
N2 .044(2) .044(3) .042(3) .008(2) -.020(2) -.003(2)
N21 .093(4) .090(4) .032(3) .024(3) -.018(3) .000(3)
N22 .086(4) .090(4) .057(4) .046(3) -.007(3) .003(3)
C2' .063(4) .054(4) .043(3) -.004(3) -.027(3) .004(3)
C3' .100(5) .059(4) .059(4) .004(4) -.042(4) .015(3)
C4' .111(6) .064(4) .077(5) .020(4) -.052(5) .007(4)
C5' .082(5) .052(4) .083(5) .023(3) -.039(4) .001(4)
C6' .060(4) .056(4) .059(4) .003(3) -.031(3) .001(3)
O31 .074(3) .050(2) .045(2) .0092(19) -.033(2) -.0084(18)
O32 .069(3) .051(2) .047(2) .006(2) -.034(2) -.0038(19)
C30 .029(2) .054(3) .034(3) -.004(2) -.009(2) -.003(3)
C31 .031(3) .055(3) .034(3) -.002(2) -.009(2) -.008(2)
C32 .050(3) .065(4) .043(3) -.002(3) -.021(3) -.004(3)
C33 .066(4) .097(5) .050(4) -.012(4) -.034(3) -.013(4)
C34 .064(4) .086(5) .068(4) -.009(4) -.022(3) -.034(4)
C35 .069(4) .062(4) .064(4) -.007(3) -.018(3) -.016(3)
C36 .054(3) .055(4) .040(3) -.004(3) -.013(3) -.007(3)
O41 .0386(19) .064(2) .042(2) -.0027(18) -.0106(16) .0078(18)
O42 .039(2) .066(3) .059(2) .0008(19) -.0117(18) .015(2)
C40 .043(3) .044(3) .033(3) -.001(2) -.011(2) -.005(3)
C41 .036(3) .055(3) .034(3) -.004(2) -.009(2) -.008(3)
C42 .049(3) .068(4) .052(4) -.007(3) -.013(3) .001(3)
C43 .065(4) .085(5) .060(4) -.024(4) -.002(3) .012(4)
C44 .048(4) .100(6) .067(5) -.023(4) -.005(3) -.013(4)
C45 .041(3) .116(6) .079(5) .000(4) -.024(3) -.009(5)
C46 .042(3) .077(4) .058(4) .000(3) -.016(3) .002(3)
N7 .103(5) .118(6) .081(5) .006(4) -.033(4) -.036(4)
C71 .068(4) .099(6) .063(4) .024(4) -.022(4) -.021(4)
C72 .113(7) .125(7) .105(7) .013(6) -.050(6) -.048(6)
C81 .061(4) .072(5) .095(6) -.016(4) .011(4) -.017(5)
C82 .049(4) .091(6) .164(9) -.004(4) .018(5) -.024(6)
N8 .128(6) .066(5) .151(7) -.017(5) .031(5) -.011(5)

loop_
_atom_type_symbol
_atom_type_description
_atom_type_scat_dispersion_real
_atom_type_scat_dispersion_imag
_atom_type_scat_source
C C .0033 .0016 'International Tables Vol C Tables 4.2.6.8 and 6.1.1.4'
H H .0000 .0000 'International Tables Vol C Tables 4.2.6.8 and 6.1.1.4'
Cu Cu .3201 1.2651 'International Tables Vol C Tables 4.2.6.8 and 6.1.1.4'
N N .0061 .0033 'International Tables Vol C Tables 4.2.6.8 and 6.1.1.4'
O O .0106 .0060 'International Tables Vol C Tables 4.2.6.8 and 6.1.1.4'

loop_
_geom_angle_atom_site_label_1
_geom_angle_atom_site_label_2
_geom_angle_atom_site_label_3
_geom_angle_site_symmetry_1
_geom_angle_site_symmetry_3
_geom_angle
O12 Cu1 O11 . 2_766 165.98(14)
O12 Cu1 O21 . 2_766 89.16(16)
O11 Cu1 O21 2_766 2_766 88.83(16)
O12 Cu1 O22 . . 89.13(15)
O11 Cu1 O22 2_766 . 89.41(15)
O21 Cu1 O22 2_766 . 165.74(14)
O12 Cu1 N1 . . 94.48(14)
O11 Cu1 N1 2_766 . 99.51(14)
O21 Cu1 N1 2_766 . 94.97(15)
O22 Cu1 N1 . . 99.28(15)
O12 Cu1 Cu1 . 2_766 81.77(10)
O11 Cu1 Cu1 2_766 2_766 84.22(11)
O21 Cu1 Cu1 2_766 2_766 79.44(10)
O22 Cu1 Cu1 . 2_766 86.31(10)
N1 Cu1 Cu1 . 2_766 173.26(11)
C2 N1 C6 . . 117.3(4)
C2 N1 Cu1 . . 120.0(4)
C6 N1 Cu1 . . 119.6(3)
C2 N11 H11A . . 120.0
C2 N11 H11B . . 120.0
H11A N11 H11B . . 120.0
C6 N12 H12A . . 120.0
C6 N12 H12B . . 120.0
H12A N12 H12B . . 120.0
N1 C2 N11 . . 117.0(4)
N1 C2 C3 . . 122.5(6)
N11 C2 C3 . . 120.5(5)
C4 C3 C2 . . 118.3(6)
C4 C3 H3 . . 120.9
C2 C3 H3 . . 120.9
C3 C4 C5 . . 120.7(5)
C3 C4 H4 . . 119.7
C5 C4 H4 . . 119.7
C4 C5 C6 . . 118.3(6)
C4 C5 H5 . . 120.8
C6 C5 H5 . . 120.8
N1 C6 N12 . . 117.1(5)
N1 C6 C5 . . 122.7(5)
N12 C6 C5 . . 120.3(6)
C10 O11 Cu1 . 2_766 122.6(3)
C10 O12 Cu1 . . 125.3(3)
O11 C10 O12 . . 126.0(5)
O11 C10 C11 . . 118.2(4)
O12 C10 C11 . . 115.8(5)
C16 C11 C12 . . 119.4(5)
C16 C11 C10 . . 121.6(5)
C12 C11 C10 . . 119.1(5)
C13 C12 C11 . . 120.5(6)
C13 C12 H12 . . 119.8
C11 C12 H12 . . 119.8
C14 C13 C12 . . 119.2(6)
C14 C13 H13 . . 120.4
C12 C13 H13 . . 120.4
C13 C14 C15 . . 120.9(6)
C13 C14 H14 . . 119.5
C15 C14 H14 . . 119.5
C16 C15 C14 . . 119.4(6)
C16 C15 H15 . . 120.3
C14 C15 H15 . . 120.3
C11 C16 C15 . . 120.7(6)
C11 C16 H16 . . 119.7
C15 C16 H16 . . 119.7
C20 O21 Cu1 . 2_766 128.7(3)
C20 O22 Cu1 . . 120.0(3)
O21 C20 O22 . . 125.5(5)
O21 C20 C21 . . 116.6(4)
O22 C20 C21 . . 117.9(5)
C26 C21 C22 . . 119.4(5)
C26 C21 C20 . . 119.6(5)
C22 C21 C20 . . 121.0(5)
C21 C22 C23 . . 121.0(6)
C21 C22 H22 . . 119.5
C23 C22 H22 . . 119.5
C24 C23 C22 . . 119.6(6)
C24 C23 H23 . . 120.2
C22 C23 H23 . . 120.2
C25 C24 C23 . . 119.6(7)
C25 C24 H24 . . 120.2
C23 C24 H24 . . 120.2
C24 C25 C26 . . 120.7(7)
C24 C25 H25 . . 119.7
C26 C25 H25 . . 119.7
C21 C26 C25 . . 119.7(6)
C21 C26 H26 . . 120.2
C25 C26 H26 . . 120.2
O32 Cu2 O31 2_675 . 166.09(14)
O32 Cu2 O41 2_675 . 89.65(16)
O31 Cu2 O41 . . 88.44(16)
O32 Cu2 O42 2_675 2_675 88.87(17)
O31 Cu2 O42 . 2_675 89.59(17)
O41 Cu2 O42 . 2_675 165.75(15)
O32 Cu2 N2 2_675 . 97.29(15)
O31 Cu2 N2 . . 96.62(15)
O41 Cu2 N2 . . 98.67(15)
O42 Cu2 N2 2_675 . 95.58(16)
O32 Cu2 Cu2 2_675 2_675 84.13(11)
O31 Cu2 Cu2 . 2_675 81.97(11)
O41 Cu2 Cu2 . 2_675 84.37(11)
O42 Cu2 Cu2 2_675 2_675 81.38(11)
N2 Cu2 Cu2 . 2_675 176.64(12)
C6' N2 C2' . . 116.9(5)
C6' N2 Cu2 . . 121.5(4)
C2' N2 Cu2 . . 121.4(3)
C2' N21 H21A . . 120.0
C2' N21 H21B . . 120.0
H21A N21 H21B . . 120.0
C6' N22 H22A . . 120.0
C6' N22 H22B . . 120.0
H22A N22 H22B . . 120.0
N21 C2' N2 . . 117.4(5)
N21 C2' C3' . . 119.5(6)
N2 C2' C3' . . 123.1(5)
C4' C3' C2' . . 118.1(6)
C4' C3' H3' . . 121.0
C2' C3' H3' . . 121.0
C3' C4' C5' . . 121.0(6)
C3' C4' H4' . . 119.5
C5' C4' H4' . . 119.5
C4' C5' C6' . . 118.2(6)
C4' C5' H5' . . 120.9
C6' C5' H5' . . 120.9
N2 C6' N22 . . 117.5(5)
N2 C6' C5' . . 122.6(6)
N22 C6' C5' . . 119.8(6)
C30 O31 Cu2 . . 125.0(3)
C30 O32 Cu2 . 2_675 123.0(3)
O32 C30 O31 . . 125.9(5)
O32 C30 C31 . . 117.8(4)
O31 C30 C31 . . 116.3(5)
C36 C31 C32 . . 119.2(5)
C36 C31 C30 . . 120.2(5)
C32 C31 C30 . . 120.6(5)
C31 C32 C33 . . 119.4(6)
C31 C32 H32 . . 120.3
C33 C32 H32 . . 120.3
C34 C33 C32 . . 120.8(6)
C34 C33 H33 . . 119.6
C32 C33 H33 . . 119.6
C33 C34 C35 . . 120.0(6)
C33 C34 H34 . . 120.0
C35 C34 H34 . . 120.0
C36 C35 C34 . . 119.6(6)
C36 C35 H35 . . 120.2
C34 C35 H35 . . 120.2
C35 C36 C31 . . 120.9(5)
C35 C36 H36 . . 119.6
C31 C36 H36 . . 119.6
C40 O41 Cu2 . . 122.7(3)
C40 O42 Cu2 . 2_675 126.5(3)
O42 C40 O41 . . 125.0(5)
O42 C40 C41 . . 117.4(5)
O41 C40 C41 . . 117.6(5)
C46 C41 C42 . . 118.8(5)
C46 C41 C40 . . 120.2(5)
C42 C41 C40 . . 121.0(5)
C41 C42 C43 . . 120.2(6)
C41 C42 H42 . . 119.9
C43 C42 H42 . . 119.9
C44 C43 C42 . . 120.5(7)
C44 C43 H43 . . 119.8
C42 C43 H43 . . 119.8
C43 C44 C45 . . 120.2(6)
C43 C44 H44 . . 119.9
C45 C44 H44 . . 119.9
C44 C45 C46 . . 119.6(6)
C44 C45 H45 . . 120.2
C46 C45 H45 . . 120.2
C41 C46 C45 . . 120.7(6)
C41 C46 H46 . . 119.7
C45 C46 H46 . . 119.7
N7 C71 C72 . . 177.5(8)
C71 C72 H72A . . 109.5
C71 C72 H72B . . 109.5
H72A C72 H72B . . 109.5
C71 C72 H72C . . 109.5
H72A C72 H72C . . 109.5
H72B C72 H72C . . 109.5
N8 C81 C82 . . 177.8(11)
C81 C82 H82A . . 109.5
C81 C82 H82B . . 109.5
H82A C82 H82B . . 109.5
C81 C82 H82C . . 109.5
H82A C82 H82C . . 109.5
H82B C82 H82C . . 109.5

loop_
_geom_bond_atom_site_label_1
_geom_bond_atom_site_label_2
_geom_bond_site_symmetry_2
_geom_bond_distance
_geom_bond_publ_flag
Cu1 O12 . 1.963(3) yes
Cu1 O11 2_766 1.968(3) yes
Cu1 O21 2_766 1.971(4) yes
Cu1 O22 . 1.975(3) yes
Cu1 N1 . 2.263(4) yes
Cu1 Cu1 2_766 2.7114(12) yes
N1 C2 . 1.345(6) ?
N1 C6 . 1.352(7) ?
N11 C2 . 1.346(7) ?
N11 H11A . .8600 ?
N11 H11B . .8600 ?
N12 C6 . 1.356(7) ?
N12 H12A . .8600 ?
N12 H12B . .8600 ?
C2 C3 . 1.388(7) ?
C3 C4 . 1.362(9) ?
C3 H3 . .9300 ?
C4 C5 . 1.364(9) ?
C4 H4 . .9300 ?
C5 C6 . 1.380(7) ?
C5 H5 . .9300 ?
O11 C10 . 1.240(6) ?
O11 Cu1 2_766 1.968(3) ?
O12 C10 . 1.265(6) ?
C10 C11 . 1.499(7) ?
C11 C16 . 1.373(8) ?
C11 C12 . 1.394(7) ?
C12 C13 . 1.382(8) ?
C12 H12 . .9300 ?
C13 C14 . 1.375(9) ?
C13 H13 . .9300 ?
C14 C15 . 1.384(9) ?
C14 H14 . .9300 ?
C15 C16 . 1.380(8) ?
C15 H15 . .9300 ?
C16 H16 . .9300 ?
O21 C20 . 1.250(6) ?
O21 Cu1 2_766 1.971(4) ?
O22 C20 . 1.251(5) ?
C20 C21 . 1.507(7) ?
C21 C26 . 1.369(8) ?
C21 C22 . 1.371(7) ?
C22 C23 . 1.380(8) ?
C22 H22 . .9300 ?
C23 C24 . 1.371(10) ?
C23 H23 . .9300 ?
C24 C25 . 1.371(11) ?
C24 H24 . .9300 ?
C25 C26 . 1.386(9) ?
C25 H25 . .9300 ?
C26 H26 . .9300 ?
Cu2 O32 2_675 1.961(3) yes
Cu2 O31 . 1.964(3) yes
Cu2 O41 . 1.971(3) yes
Cu2 O42 2_675 1.974(4) yes
Cu2 N2 . 2.245(4) yes
Cu2 Cu2 2_675 2.7130(12) yes
N2 C6' . 1.347(7) ?
N2 C2' . 1.352(7) ?
N21 C2' . 1.351(7) ?
N21 H21A . .8600 ?
N21 H21B . .8600 ?
N22 C6' . 1.360(7) ?
N22 H22A . .8600 ?
N22 H22B . .8600 ?
C2' C3' . 1.397(8) ?
C3' C4' . 1.349(9) ?
C3' H3' . .9300 ?
C4' C5' . 1.368(9) ?
C4' H4' . .9300 ?
C5' C6' . 1.398(8) ?
C5' H5' . .9300 ?
O31 C30 . 1.266(6) ?
O32 C30 . 1.248(6) ?
O32 Cu2 2_675 1.961(3) ?
C30 C31 . 1.502(7) ?
C31 C36 . 1.385(7) ?
C31 C32 . 1.388(7) ?
C32 C33 . 1.389(8) ?
C32 H32 . .9300 ?
C33 C34 . 1.367(9) ?
C33 H33 . .9300 ?
C34 C35 . 1.383(9) ?
C34 H34 . .9300 ?
C35 C36 . 1.378(7) ?
C35 H35 . .9300 ?
C36 H36 . .9300 ?
O41 C40 . 1.259(6) ?
O42 C40 . 1.248(6) ?
O42 Cu2 2_675 1.974(4) ?
C40 C41 . 1.497(7) ?
C41 C46 . 1.382(7) ?
C41 C42 . 1.382(7) ?
C42 C43 . 1.383(8) ?
C42 H42 . .9300 ?
C43 C44 . 1.362(9) ?
C43 H43 . .9300 ?
C44 C45 . 1.374(10) ?
C44 H44 . .9300 ?
C45 C46 . 1.385(8) ?
C45 H45 . .9300 ?
C46 H46 . .9300 ?
N7 C71 . 1.113(8) ?
C71 C72 . 1.454(9) ?
C72 H72A . .9600 ?
C72 H72B . .9600 ?
C72 H72C . .9600 ?
C81 N8 . 1.092(9) ?
C81 C82 . 1.425(10) ?
C82 H82A . .9600 ?
C82 H82B . .9600 ?
C82 H82C . .9600 ?

loop_
_geom_hbond_atom_site_label_D
_geom_hbond_atom_site_label_H
_geom_hbond_atom_site_label_A
_geom_hbond_site_symmetry_A
_geom_hbond_distance_DH
_geom_hbond_distance_HA
_geom_hbond_distance_DA
_geom_hbond_angle_DHA
N11 H11A O11 2_766 .86 2.33 3.137(6) 156
N11 H11A O21 2_766 .86 2.55 2.964(5) 110
N11 H11B N7 . .86 2.47 3.279(8) 157
N12 H12A O22 . .86 2.12 2.946(6) 161
N12 H12B N8 . .86 2.40 3.139(9) 144
N21 H21A O32 2_675 .86 2.36 3.073(7) 140
N21 H21A O41 . .86 2.37 3.000(6) 130
N22 H22A O42 2_675 .86 2.13 2.871(7) 144
N22 H22A O31 . .86 2.52 3.093(6) 125
N22 H22B N7 2_765 .86 2.69 3.490(8) 154
